data_1510402
loop_
_publ_author_name
'Mueller, B.G.'

_publ_section_title
;
 Neue Fluoroaurate(III)
;
_journal_name_full 'Zeitschrift fuer Anorganische und Allgemeine Chemie'
_journal_page_first 57
_journal_page_last 63
_journal_paper_doi 10.1002/zaac.19875551207
_journal_volume 555
_journal_year 1987
_chemical_formula_sum 'Au2 F8 Mg'
_chemical_name_systematic 'Mg Au2 F8'
_space_group_IT_number 14
_symmetry_space_group_name_Hall '-P 2ybc'
_symmetry_space_group_name_H-M 'P 1 21/c 1'
_cell_angle_alpha 90
_cell_angle_beta 109.4
_cell_angle_gamma 90
_cell_formula_units_Z 2
_cell_length_a 5.489
_cell_length_b 5.521
_cell_length_c 10.792
_cell_volume 308.480
_citation_journal_id_ASTM ZAACAB
_cod_data_source_file gold_491.cif
_cod_data_source_block Au2F8Mg1
_cod_original_cell_volume 308.4801
_cod_original_formula_sum 'Au2 F8 Mg1'
_cod_database_code 1510402

loop_
_symmetry_equiv_pos_as_xyz
x,y,z
-x,y+1/2,-z+1/2
-x,-y,-z
x,-y-1/2,z-1/2

loop_
_atom_site_label
_atom_site_type_symbol
_atom_site_fract_x
_atom_site_fract_y
_atom_site_fract_z
_atom_site_occupancy
_atom_site_U_iso_or_equiv
F3 F-1 0.8291 0.191 0.5259 1 0.0
Mg1 Mg+2 0.5 0 0.5 1 0.0
Au1 Au+3 0.1299 0.2128 0.1679 1 0.0
F4 F-1 0.4297 0.1134 0.3131 1 0.0
F2 F-1 0.9268 0.2025 0.2773 1 0.0
F1 F-1 0.3382 0.2179 0.0545 1 0.0
